data_4319607
loop_
_publ_author_name
'Fu Qiang Huang'
'James A. Ibers'

_publ_section_title
;
 Syntheses and Structures of the Infinite Chain Compounds Cs4Ti3Se13,
 Rb4Ti3S14, Cs4Ti3S14, Rb4Hf3S14, Rb4Zr3Se14, Cs4Zr3Se14, and Cs4Hf3Se14
;
_journal_name_full 'Inorganic Chemistry'
_journal_page_first 2346
_journal_page_last 2351
_journal_paper_doi 10.1021/ic0011260
_journal_volume 40
_journal_year 2001
_chemical_formula_sum 'Cs4 S14 Ti3'
_chemical_formula_weight 1124.18
_chemical_name_systematic
; 
 ? 
;
_space_group_IT_number 15
_symmetry_cell_setting monoclinic
_symmetry_space_group_name_Hall '-C 2yc'
_symmetry_space_group_name_H-M 'C 1 2/c 1'
_atom_sites_solution_hydrogens geom
_atom_sites_solution_primary direct
_atom_sites_solution_secondary difmap
_audit_creation_method SHELXL-97
_cell_angle_alpha 90.00
_cell_angle_beta 113.801(2)
_cell_angle_gamma 90.00
_cell_formula_units_Z 4
_cell_length_a 21.329(3)
_cell_length_b 8.4146(10)
_cell_length_c 13.6778(16)
_cell_measurement_temperature 153(2)
_cell_volume 2246.0(5)
_computing_structure_refinement 'SHELXL-97 (Sheldrick, 1997)'
_computing_structure_solution 'SHELXS-97 (Sheldrick, 1990)'
_diffrn_ambient_temperature 153(2)
_diffrn_measured_fraction_theta_full 0.939
_diffrn_measured_fraction_theta_max 0.939
_diffrn_radiation_monochromator graphite
_diffrn_radiation_source 'standard-focus sealed tube'
_diffrn_radiation_type MoK\a
_diffrn_radiation_wavelength 0.71073
_diffrn_reflns_av_R_equivalents 0.0318
_diffrn_reflns_av_sigmaI/netI 0.0212
_diffrn_reflns_limit_h_max 28
_diffrn_reflns_limit_h_min -28
_diffrn_reflns_limit_k_max 11
_diffrn_reflns_limit_k_min -11
_diffrn_reflns_limit_l_max 18
_diffrn_reflns_limit_l_min -18
_diffrn_reflns_number 13483
_diffrn_reflns_theta_full 28.99
_diffrn_reflns_theta_max 28.99
_diffrn_reflns_theta_min 2.09
_exptl_absorpt_coefficient_mu 8.717
_exptl_crystal_density_diffrn 3.324
_exptl_crystal_density_method 'not measured'
_exptl_crystal_F_000 2040
_refine_diff_density_max 2.471
_refine_diff_density_min -0.807
_refine_diff_density_rms 0.175
_refine_ls_extinction_method none
_refine_ls_goodness_of_fit_ref 1.006
_refine_ls_hydrogen_treatment mixed
_refine_ls_matrix_type full
_refine_ls_number_parameters 96
_refine_ls_number_reflns 2810
_refine_ls_number_restraints 0
_refine_ls_restrained_S_all 1.006
_refine_ls_R_factor_all 0.0252
_refine_ls_R_factor_gt 0.0219
_refine_ls_shift/su_max 0.001
_refine_ls_shift/su_mean 0.000
_refine_ls_structure_factor_coef Fsqd
_refine_ls_weighting_details
; calc 
 [1.00000+0.00000exp(0.00(sin\q/\l)^2^)]/ 
   [\s^2^(Fo^2^)+0.0000+0.0000*P+(0.0400P)^2^+0.0000sin\q/\l] 
 where P = 1.00000Fo^2^ + 0.00000Fc^2^ 
;
_refine_ls_weighting_scheme calc
_refine_ls_wR_factor_gt 0.0543
_refine_ls_wR_factor_ref 0.0563
_reflns_number_gt 2583
_reflns_number_total 2810
_reflns_threshold_expression >2sigma(I)
_cod_data_source_file ic0011260_3.cif
_cod_data_source_block cstis
_cod_original_cell_volume 2246.1(5)
_cod_database_code 4319607

loop_
_symmetry_equiv_pos_as_xyz
'x, y, z'
'-x, y, -z+1/2'
'x+1/2, y+1/2, z'
'-x+1/2, y+1/2, -z+1/2'
'-x, -y, -z'
'x, -y, z-1/2'
'-x+1/2, -y+1/2, -z'
'x+1/2, -y+1/2, z-1/2'

loop_
_atom_site_label
_atom_site_type_symbol
_atom_site_fract_x
_atom_site_fract_y
_atom_site_fract_z
_atom_site_U_iso_or_equiv
_atom_site_adp_type
_atom_site_occupancy
_atom_site_symmetry_multiplicity
_atom_site_calc_flag
_atom_site_refinement_flags
_atom_site_disorder_assembly
_atom_site_disorder_group
Cs1 Cs 0.205894(9) 0.17981(2) 0.114657(14) 0.01565(7) Uani 1 1 d . . .
Cs2 Cs 0.439158(10) 0.23593(2) 0.350624(14) 0.01855(7) Uani 1 1 d . . .
Ti1 Ti 0.16718(2) 0.24576(6) 0.41768(4) 0.00990(11) Uani 1 1 d . . .
Ti2 Ti 0.0000 0.23555(8) 0.2500 0.00959(14) Uani 1 2 d S . .
S1 S 0.04110(3) 0.15268(8) 0.11407(5) 0.01269(14) Uani 1 1 d . . .
S2 S 0.06849(3) 0.40693(8) 0.41568(5) 0.01236(13) Uani 1 1 d . . .
S3 S 0.08490(3) 0.02408(8) 0.37070(5) 0.01229(13) Uani 1 1 d . . .
S4 S 0.09655(3) 0.33089(8) 0.21558(5) 0.01122(13) Uani 1 1 d . . .
S5 S 0.27896(3) 0.28265(8) 0.40196(5) 0.01272(14) Uani 1 1 d . . .
S6 S 0.32744(3) 0.49068(8) 0.15658(5) 0.01352(14) Uani 1 1 d . . .
S7 S 0.35292(3) 0.03584(8) 0.09845(5) 0.01420(14) Uani 1 1 d . . .

loop_
_atom_site_aniso_label
_atom_site_aniso_U_11
_atom_site_aniso_U_22
_atom_site_aniso_U_33
_atom_site_aniso_U_23
_atom_site_aniso_U_13
_atom_site_aniso_U_12
Cs1 0.01578(10) 0.01507(11) 0.01805(10) -0.00146(6) 0.00887(7) -0.00056(6)
Cs2 0.02513(11) 0.01343(10) 0.01293(10) 0.00016(6) 0.00336(8) -0.00126(7)
Ti1 0.0090(2) 0.0100(2) 0.0094(2) 0.00000(17) 0.00242(18) 0.00023(17)
Ti2 0.0085(3) 0.0103(3) 0.0091(3) 0.000 0.0027(2) 0.000
S1 0.0126(3) 0.0142(3) 0.0109(3) -0.0013(2) 0.0044(2) 0.0001(2)
S2 0.0113(3) 0.0134(3) 0.0119(3) -0.0012(2) 0.0041(2) -0.0003(2)
S3 0.0111(3) 0.0118(3) 0.0123(3) 0.0013(2) 0.0028(2) -0.0001(2)
S4 0.0109(3) 0.0113(3) 0.0109(3) 0.0005(2) 0.0039(2) 0.0003(2)
S5 0.0119(3) 0.0154(3) 0.0102(3) 0.0004(3) 0.0037(2) -0.0005(2)
S6 0.0118(3) 0.0120(3) 0.0156(3) 0.0014(2) 0.0044(2) -0.0013(2)
S7 0.0136(3) 0.0116(3) 0.0157(3) 0.0006(3) 0.0042(2) 0.0022(2)

loop_
_atom_type_symbol
_atom_type_description
_atom_type_scat_dispersion_real
_atom_type_scat_dispersion_imag
_atom_type_scat_source
S S 0.1246 0.1234 'International Tables Vol C Tables 4.2.6.8 and 6.1.1.4'
Ti Ti 0.2776 0.4457 'International Tables Vol C Tables 4.2.6.8 and 6.1.1.4'
Cs Cs -0.3680 2.1192 'International Tables Vol C Tables 4.2.6.8 and 6.1.1.4'

loop_
_geom_angle_atom_site_label_1
_geom_angle_atom_site_label_2
_geom_angle_atom_site_label_3
_geom_angle
_geom_angle_site_symmetry_1
_geom_angle_site_symmetry_3
_geom_angle_publ_flag
S5 Cs1 S4 119.849(17) 4_545 . ?
S5 Cs1 S7 62.216(17) 4_545 . ?
S4 Cs1 S7 161.307(16) . . ?
S5 Cs1 S1 93.340(17) 4_545 . ?
S4 Cs1 S1 34.615(16) . . ?
S7 Cs1 S1 155.459(17) . . ?
S5 Cs1 S6 130.911(17) 4_545 . ?
S4 Cs1 S6 103.529(18) . . ?
S7 Cs1 S6 69.331(18) . . ?
S1 Cs1 S6 135.176(17) . . ?
S5 Cs1 S7 128.178(18) 4_545 7 ?
S4 Cs1 S7 90.473(17) . 7 ?
S7 Cs1 S7 102.181(15) . 7 ?
S1 Cs1 S7 91.146(16) . 7 ?
S6 Cs1 S7 68.521(16) . 7 ?
S5 Cs1 S5 107.013(15) 4_545 . ?
S4 Cs1 S5 62.939(17) . . ?
S7 Cs1 S5 98.404(16) . . ?
S1 Cs1 S5 90.563(16) . . ?
S6 Cs1 S5 71.937(16) . . ?
S7 Cs1 S5 124.550(18) 7 . ?
S5 Cs1 S3 62.130(16) 4_545 6 ?
S4 Cs1 S3 101.287(17) . 6 ?
S7 Cs1 S3 95.748(17) . 6 ?
S1 Cs1 S3 68.692(16) . 6 ?
S6 Cs1 S3 132.892(16) . 6 ?
S7 Cs1 S3 71.902(17) 7 6 ?
S5 Cs1 S3 154.825(16) . 6 ?
S5 Cs1 S6 62.723(16) 4_545 7 ?
S4 Cs1 S6 130.869(16) . 7 ?
S7 Cs1 S6 67.570(15) . 7 ?
S1 Cs1 S6 100.465(15) . 7 ?
S6 Cs1 S6 105.898(14) . 7 ?
S7 Cs1 S6 65.693(17) 7 7 ?
S5 Cs1 S6 165.112(16) . 7 ?
S3 Cs1 S6 32.088(15) 6 7 ?
S5 Cs1 S6 72.385(16) 4_545 4_545 ?
S4 Cs1 S6 55.869(16) . 4_545 ?
S7 Cs1 S6 112.348(16) . 4_545 ?
S1 Cs1 S6 57.284(15) . 4_545 ?
S6 Cs1 S6 122.504(12) . 4_545 ?
S7 Cs1 S6 145.455(16) 7 4_545 ?
S5 Cs1 S6 50.634(16) . 4_545 ?
S3 Cs1 S6 104.578(17) 6 4_545 ?
S6 Cs1 S6 128.582(11) 7 4_545 ?
S5 Cs1 Ti1 31.055(13) 4_545 6 ?
S4 Cs1 Ti1 124.662(14) . 6 ?
S7 Cs1 Ti1 67.792(14) . 6 ?
S1 Cs1 Ti1 90.309(13) . 6 ?
S6 Cs1 Ti1 130.335(14) . 6 ?
S7 Cs1 Ti1 97.415(16) 7 6 ?
S5 Cs1 Ti1 137.996(14) . 6 ?
S3 Cs1 Ti1 34.380(12) 6 6 ?
S6 Cs1 Ti1 33.337(12) 7 6 ?
S6 Cs1 Ti1 96.462(15) 4_545 6 ?
S5 Cs1 Cs1 97.884(13) 4_545 7 ?
S4 Cs1 Cs1 138.278(14) . 7 ?
S7 Cs1 Cs1 52.426(12) . 7 ?
S1 Cs1 Cs1 136.598(13) . 7 ?
S6 Cs1 Cs1 55.074(12) . 7 ?
S7 Cs1 Cs1 49.755(13) 7 7 ?
S5 Cs1 Cs1 125.027(14) . 7 ?
S3 Cs1 Cs1 79.999(14) 6 7 ?
S6 Cs1 Cs1 50.824(12) 7 7 ?
S6 Cs1 Cs1 164.748(12) 4_545 7 ?
Ti1 Cs1 Cs1 79.018(10) 6 7 ?
S2 Cs2 S6 129.729(17) 7_556 . ?
S2 Cs2 S1 52.206(17) 7_556 8_556 ?
S6 Cs2 S1 124.549(18) . 8_556 ?
S2 Cs2 S4 79.446(17) 7_556 4_545 ?
S6 Cs2 S4 112.770(17) . 4_545 ?
S1 Cs2 S4 120.162(16) 8_556 4_545 ?
S2 Cs2 S1 105.300(17) 7_556 4 ?
S6 Cs2 S1 60.220(16) . 4 ?
S1 Cs2 S1 66.699(18) 8_556 4 ?
S4 Cs2 S1 172.970(16) 4_545 4 ?
S2 Cs2 S7 121.508(18) 7_556 . ?
S6 Cs2 S7 68.381(18) . . ?
S1 Cs2 S7 167.066(17) 8_556 . ?
S4 Cs2 S7 47.903(15) 4_545 . ?
S1 Cs2 S7 125.422(16) 4 . ?
S2 Cs2 S3 157.417(16) 7_556 4 ?
S6 Cs2 S3 32.944(15) . 4 ?
S1 Cs2 S3 118.917(17) 8_556 4 ?
S4 Cs2 S3 118.185(17) 4_545 4 ?
S1 Cs2 S3 55.922(16) 4 4 ?
S7 Cs2 S3 71.258(17) . 4 ?
S2 Cs2 S2 80.201(16) 7_556 3_545 ?
S6 Cs2 S2 147.483(17) . 3_545 ?
S1 Cs2 S2 82.054(16) 8_556 3_545 ?
S4 Cs2 S2 53.874(16) 4_545 3_545 ?
S1 Cs2 S2 131.489(17) 4 3_545 ?
S7 Cs2 S2 85.684(16) . 3_545 ?
S3 Cs2 S2 121.102(16) 4 3_545 ?
S2 Cs2 S5 58.924(15) 7_556 . ?
S6 Cs2 S5 71.732(17) . . ?
S1 Cs2 S5 90.771(17) 8_556 . ?
S4 Cs2 S5 91.745(16) 4_545 . ?
S1 Cs2 S5 86.463(16) 4 . ?
S7 Cs2 S5 94.356(17) . . ?
S3 Cs2 S5 104.099(15) 4 . ?
S2 Cs2 S5 131.790(16) 3_545 . ?
S2 Cs2 S3 119.083(15) 7_556 3 ?
S6 Cs2 S3 87.219(17) . 3 ?
S1 Cs2 S3 67.127(16) 8_556 3 ?
S4 Cs2 S3 135.098(16) 4_545 3 ?
S1 Cs2 S3 47.231(16) 4 3 ?
S7 Cs2 S3 116.509(16) . 3 ?
S3 Cs2 S3 59.701(18) 4 3 ?
S2 Cs2 S3 87.293(17) 3_545 3 ?
S5 Cs2 S3 133.146(16) . 3 ?
S2 Cs2 Cs2 144.857(13) 7_556 2_655 ?
S6 Cs2 Cs2 85.407(15) . 2_655 ?
S1 Cs2 Cs2 111.040(16) 8_556 2_655 ?
S4 Cs2 Cs2 87.762(11) 4_545 2_655 ?
S1 Cs2 Cs2 90.989(11) 4 2_655 ?
S7 Cs2 Cs2 67.083(14) . 2_655 ?
S3 Cs2 Cs2 55.137(11) 4 2_655 ?
S2 Cs2 Cs2 65.991(12) 3_545 2_655 ?
S5 Cs2 Cs2 154.973(12) . 2_655 ?
S3 Cs2 Cs2 52.759(11) 3 2_655 ?
S2 Cs2 Ti1 32.531(13) 7_556 7_556 ?
S6 Cs2 Ti1 97.381(16) . 7_556 ?
S1 Cs2 Ti1 63.555(15) 8_556 7_556 ?
S4 Cs2 Ti1 95.396(13) 4_545 7_556 ?
S1 Cs2 Ti1 86.403(13) 4 7_556 ?
S7 Cs2 Ti1 118.258(15) . 7_556 ?
S3 Cs2 Ti1 126.292(14) 4 7_556 ?
S2 Cs2 Ti1 112.476(13) 3_545 7_556 ?
S5 Cs2 Ti1 29.616(12) . 7_556 ?
S3 Cs2 Ti1 122.555(13) 3 7_556 ?
Cs2 Cs2 Ti1 174.579(9) 2_655 7_556 ?
S5 Ti1 S6 106.01(3) 7_556 4_545 ?
S5 Ti1 S3 101.43(3) 7_556 . ?
S6 Ti1 S3 50.36(2) 4_545 . ?
S5 Ti1 S7 101.19(3) 7_556 4 ?
S6 Ti1 S7 151.93(3) 4_545 4 ?
S3 Ti1 S7 130.16(3) . 4 ?
S5 Ti1 S2 97.10(3) 7_556 . ?
S6 Ti1 S2 131.80(3) 4_545 . ?
S3 Ti1 S2 84.23(3) . . ?
S7 Ti1 S2 49.25(2) 4 . ?
S5 Ti1 S5 91.41(3) 7_556 . ?
S6 Ti1 S5 82.20(3) 4_545 . ?
S3 Ti1 S5 132.55(3) . . ?
S7 Ti1 S5 90.39(3) 4 . ?
S2 Ti1 S5 139.63(3) . . ?
S5 Ti1 S4 169.26(3) 7_556 . ?
S6 Ti1 S4 84.53(3) 4_545 . ?
S3 Ti1 S4 83.55(3) . . ?
S7 Ti1 S4 68.65(2) 4 . ?
S2 Ti1 S4 73.77(2) . . ?
S5 Ti1 S4 92.12(3) . . ?
S5 Ti1 Ti1 48.45(2) 7_556 7_556 ?
S6 Ti1 Ti1 94.95(3) 4_545 7_556 ?
S3 Ti1 Ti1 129.89(3) . 7_556 ?
S7 Ti1 Ti1 97.90(3) 4 7_556 ?
S2 Ti1 Ti1 130.89(3) . 7_556 ?
S5 Ti1 Ti1 42.96(2) . 7_556 ?
S4 Ti1 Ti1 134.22(3) . 7_556 ?
S5 Ti1 Ti2 131.85(3) 7_556 . ?
S6 Ti1 Ti2 84.68(2) 4_545 . ?
S3 Ti1 Ti2 49.97(2) . . ?
S7 Ti1 Ti2 82.35(2) 4 . ?
S2 Ti1 Ti2 49.52(2) . . ?
S5 Ti1 Ti2 136.74(2) . . ?
S4 Ti1 Ti2 45.559(16) . . ?
Ti1 Ti1 Ti2 179.59(3) 7_556 . ?
S5 Ti1 Cs1 49.91(2) 7_556 6_556 ?
S6 Ti1 Cs1 59.76(2) 4_545 6_556 ?
S3 Ti1 Cs1 58.381(19) . 6_556 ?
S7 Ti1 Cs1 148.17(2) 4 6_556 ?
S2 Ti1 Cs1 113.72(2) . 6_556 ?
S5 Ti1 Cs1 101.89(2) . 6_556 ?
S4 Ti1 Cs1 138.72(2) . 6_556 ?
Ti1 Ti1 Cs1 73.461(16) 7_556 6_556 ?
Ti2 Ti1 Cs1 106.505(16) . 6_556 ?
S5 Ti1 Cs1 140.61(3) 7_556 . ?
S6 Ti1 Cs1 56.668(19) 4_545 . ?
S3 Ti1 Cs1 92.40(2) . . ?
S7 Ti1 Cs1 97.30(2) 4 . ?
S2 Ti1 Cs1 121.06(2) . . ?
S5 Ti1 Cs1 53.817(18) . . ?
S4 Ti1 Cs1 47.480(18) . . ?
Ti1 Ti1 Cs1 94.87(2) 7_556 . ?
Ti2 Ti1 Cs1 84.763(13) . . ?
Cs1 Ti1 Cs1 113.716(12) 6_556 . ?
S5 Ti1 Cs2 55.11(2) 7_556 7_556 ?
S6 Ti1 Cs2 116.40(2) 4_545 7_556 ?
S3 Ti1 Cs2 72.93(2) . 7_556 ?
S7 Ti1 Cs2 84.96(2) 4 7_556 ?
S2 Ti1 Cs2 48.594(18) . 7_556 ?
S5 Ti1 Cs2 144.20(2) . 7_556 ?
S4 Ti1 Cs2 118.63(2) . 7_556 ?
Ti1 Ti1 Cs2 102.55(2) 7_556 7_556 ?
Ti2 Ti1 Cs2 77.803(13) . 7_556 ?
Cs1 Ti1 Cs2 67.862(9) 6_556 7_556 ?
Cs1 Ti1 Cs2 161.981(12) . 7_556 ?
S4 Ti2 S4 141.39(4) 2 . ?
S4 Ti2 S1 146.22(2) 2 . ?
S4 Ti2 S1 49.96(2) . . ?
S4 Ti2 S1 49.96(2) 2 2 ?
S4 Ti2 S1 146.22(2) . 2 ?
S1 Ti2 S1 146.99(4) . 2 ?
S4 Ti2 S2 82.47(2) 2 . ?
S4 Ti2 S2 76.23(2) . . ?
S1 Ti2 S2 125.06(2) . . ?
S1 Ti2 S2 75.08(2) 2 . ?
S4 Ti2 S2 76.23(2) 2 2 ?
S4 Ti2 S2 82.47(2) . 2 ?
S1 Ti2 S2 75.08(2) . 2 ?
S1 Ti2 S2 125.06(2) 2 2 ?
S2 Ti2 S2 112.15(4) . 2 ?
S4 Ti2 S3 85.49(2) 2 2 ?
S4 Ti2 S3 122.09(2) . 2 ?
S1 Ti2 S3 72.22(2) . 2 ?
S1 Ti2 S3 85.21(3) 2 2 ?
S2 Ti2 S3 160.27(2) . 2 ?
S2 Ti2 S3 79.79(2) 2 2 ?
S4 Ti2 S3 122.09(2) 2 . ?
S4 Ti2 S3 85.49(2) . . ?
S1 Ti2 S3 85.21(3) . . ?
S1 Ti2 S3 72.22(2) 2 . ?
S2 Ti2 S3 79.79(2) . . ?
S2 Ti2 S3 160.27(2) 2 . ?
S3 Ti2 S3 93.61(4) 2 . ?
S4 Ti2 Ti1 127.34(2) 2 . ?
S4 Ti2 Ti1 51.433(19) . . ?
S1 Ti2 Ti1 85.39(2) . . ?
S1 Ti2 Ti1 95.44(2) 2 . ?
S2 Ti2 Ti1 47.254(16) . . ?
S2 Ti2 Ti1 130.56(2) 2 . ?
S3 Ti2 Ti1 136.34(3) 2 . ?
S3 Ti2 Ti1 46.486(17) . . ?
S4 Ti2 Ti1 51.433(19) 2 2 ?
S4 Ti2 Ti1 127.34(2) . 2 ?
S1 Ti2 Ti1 95.44(2) . 2 ?
S1 Ti2 Ti1 85.39(2) 2 2 ?
S2 Ti2 Ti1 130.56(2) . 2 ?
S2 Ti2 Ti1 47.254(16) 2 2 ?
S3 Ti2 Ti1 46.486(17) 2 2 ?
S3 Ti2 Ti1 136.34(3) . 2 ?
Ti1 Ti2 Ti1 177.08(3) . 2 ?
S4 S1 Ti2 64.31(3) . . ?
S4 S1 Cs2 116.58(3) . 8_455 ?
Ti2 S1 Cs2 116.10(3) . 8_455 ?
S4 S1 Cs1 69.52(3) . . ?
Ti2 S1 Cs1 129.90(2) . . ?
Cs2 S1 Cs1 100.938(18) 8_455 . ?
S4 S1 Cs2 128.61(3) . 4_545 ?
Ti2 S1 Cs2 103.72(3) . 4_545 ?
Cs2 S1 Cs2 113.301(18) 8_455 4_545 ?
Cs1 S1 Cs2 90.013(16) . 4_545 ?
S7 S2 Ti1 64.81(3) 4 . ?
S7 S2 Ti2 113.77(3) 4 . ?
Ti1 S2 Ti2 83.23(2) . . ?
S7 S2 Cs2 127.35(3) 4 7_556 ?
Ti1 S2 Cs2 98.87(2) . 7_556 ?
Ti2 S2 Cs2 113.16(2) . 7_556 ?
S7 S2 Cs2 97.86(3) 4 3_455 ?
Ti1 S2 Cs2 160.01(3) . 3_455 ?
Ti2 S2 Cs2 95.88(2) . 3_455 ?
Cs2 S2 Cs2 99.799(16) 7_556 3_455 ?
S6 S3 Ti1 63.19(3) 4_545 . ?
S6 S3 Ti2 115.29(3) 4_545 . ?
Ti1 S3 Ti2 83.55(3) . . ?
S6 S3 Cs1 75.42(3) 4_545 6_556 ?
Ti1 S3 Cs1 87.24(2) . 6_556 ?
Ti2 S3 Cs1 160.11(3) . 6_556 ?
S6 S3 Cs2 66.77(3) 4_545 4_545 ?
Ti1 S3 Cs2 123.48(3) . 4_545 ?
Ti2 S3 Cs2 95.55(2) . 4_545 ?
Cs1 S3 Cs2 104.230(19) 6_556 4_545 ?
S6 S3 Cs2 131.45(3) 4_545 3_445 ?
Ti1 S3 Cs2 164.21(3) . 3_445 ?
Ti2 S3 Cs2 92.88(2) . 3_445 ?
Cs1 S3 Cs2 91.227(16) 6_556 3_445 ?
Cs2 S3 Cs2 72.104(14) 4_545 3_445 ?
S1 S4 Ti2 65.73(3) . . ?
S1 S4 Ti1 115.77(4) . . ?
Ti2 S4 Ti1 83.01(2) . . ?
S1 S4 Cs1 75.86(3) . . ?
Ti2 S4 Cs1 136.89(3) . . ?
Ti1 S4 Cs1 97.34(2) . . ?
S1 S4 Cs2 121.59(3) . 4 ?
Ti2 S4 Cs2 104.88(3) . 4 ?
Ti1 S4 Cs2 120.01(2) . 4 ?
Cs1 S4 Cs2 111.671(19) . 4 ?
Ti1 S5 Ti1 88.59(3) 7_556 . ?
Ti1 S5 Cs1 99.03(3) 7_556 4 ?
Ti1 S5 Cs1 104.45(2) . 4 ?
Ti1 S5 Cs1 159.97(3) 7_556 . ?
Ti1 S5 Cs1 93.14(2) . . ?
Cs1 S5 Cs1 99.842(17) 4 . ?
Ti1 S5 Cs2 95.27(2) 7_556 . ?
Ti1 S5 Cs2 165.86(3) . . ?
Cs1 S5 Cs2 88.407(16) 4 . ?
Cs1 S5 Cs2 78.638(15) . . ?
S3 S6 Ti1 66.46(3) 4 4 ?
S3 S6 Cs2 80.29(3) 4 . ?
Ti1 S6 Cs2 137.43(3) 4 . ?
S3 S6 Cs1 136.29(3) 4 . ?
Ti1 S6 Cs1 138.20(3) 4 . ?
Cs2 S6 Cs1 84.301(17) . . ?
S3 S6 Cs1 72.49(3) 4 7 ?
Ti1 S6 Cs1 86.91(2) 4 7 ?
Cs2 S6 Cs1 108.306(19) . 7 ?
Cs1 S6 Cs1 74.102(14) . 7 ?
S3 S6 Cs1 124.83(3) 4 4 ?
Ti1 S6 Cs1 91.75(2) 4 4 ?
Cs2 S6 Cs1 85.917(17) . 4 ?
Cs1 S6 Cs1 94.229(16) . 4 ?
Cs1 S6 Cs1 160.14(2) 7 4 ?
S2 S7 Ti1 65.93(3) 4_545 4_545 ?
S2 S7 Cs1 168.78(4) 4_545 . ?
Ti1 S7 Cs1 102.88(2) 4_545 . ?
S2 S7 Cs1 107.74(3) 4_545 7 ?
Ti1 S7 Cs1 126.53(3) 4_545 7 ?
Cs1 S7 Cs1 77.819(15) . 7 ?
S2 S7 Cs2 102.38(3) 4_545 . ?
Ti1 S7 Cs2 123.34(3) 4_545 . ?
Cs1 S7 Cs2 84.296(17) . . ?
Cs1 S7 Cs2 110.02(2) 7 . ?

loop_
_geom_bond_atom_site_label_1
_geom_bond_atom_site_label_2
_geom_bond_distance
_geom_bond_site_symmetry_2
_geom_bond_publ_flag
Cs1 S5 3.3740(8) 4_545 ?
Cs1 S4 3.3998(7) . ?
Cs1 S7 3.4514(8) . ?
Cs1 S1 3.5193(8) . ?
Cs1 S6 3.5627(7) . ?
Cs1 S7 3.5838(8) 7 ?
Cs1 S5 3.6982(8) . ?
Cs1 S3 3.7131(7) 6 ?
Cs1 S6 3.7680(8) 7 ?
Cs1 S6 3.8242(8) 4_545 ?
Cs1 Ti1 4.3553(6) 6 ?
Cs1 Cs1 4.4199(5) 7 ?
Cs2 S2 3.4798(8) 7_556 ?
Cs2 S6 3.4948(7) . ?
Cs2 S1 3.5024(8) 8_556 ?
Cs2 S4 3.5297(8) 4_545 ?
Cs2 S1 3.5417(8) 4 ?
Cs2 S7 3.6047(8) . ?
Cs2 S3 3.7487(8) 4 ?
Cs2 S2 3.7528(7) 3_545 ?
Cs2 S5 3.7761(8) . ?
Cs2 S3 3.8637(8) 3 ?
Cs2 Cs2 4.4810(5) 2_655 ?
Cs2 Ti1 4.5840(6) 7_556 ?
Ti1 S5 2.2749(8) 7_556 ?
Ti1 S6 2.3971(8) 4_545 ?
Ti1 S3 2.4623(8) . ?
Ti1 S7 2.4727(9) 4 ?
Ti1 S2 2.4950(8) . ?
Ti1 S5 2.4982(9) . ?
Ti1 S4 2.6576(9) . ?
Ti1 Ti1 3.3372(10) 7_556 ?
Ti1 Ti2 3.3737(6) . ?
Ti1 Cs1 4.3553(6) 6_556 ?
Ti1 Cs2 4.5840(6) 7_556 ?
Ti2 S4 2.4268(7) 2 ?
Ti2 S4 2.4268(7) . ?
Ti2 S1 2.4549(7) . ?
Ti2 S1 2.4549(7) 2 ?
Ti2 S2 2.5840(8) . ?
Ti2 S2 2.5840(8) 2 ?
Ti2 S3 2.5996(8) 2 ?
Ti2 S3 2.5996(8) . ?
Ti2 Ti1 3.3737(6) 2 ?
S1 S4 2.0616(9) . ?
S1 Cs2 3.5024(8) 8_455 ?
S1 Cs2 3.5417(8) 4_545 ?
S2 S7 2.0702(9) 4 ?
S2 Cs2 3.4798(8) 7_556 ?
S2 Cs2 3.7528(7) 3_455 ?
S3 S6 2.0683(9) 4_545 ?
S3 Cs1 3.7131(7) 6_556 ?
S3 Cs2 3.7487(8) 4_545 ?
S3 Cs2 3.8637(8) 3_445 ?
S4 Cs2 3.5297(8) 4 ?
S5 Ti1 2.2749(8) 7_556 ?
S5 Cs1 3.3740(8) 4 ?
S6 S3 2.0683(9) 4 ?
S6 Ti1 2.3971(8) 4 ?
S6 Cs1 3.7680(8) 7 ?
S6 Cs1 3.8242(8) 4 ?
S7 S2 2.0702(9) 4_545 ?
S7 Ti1 2.4727(9) 4_545 ?
S7 Cs1 3.5838(8) 7 ?
